data_4312870
loop_
_publ_author_name
'Calvin J. Curtis'
'Alex Miedaner'
'Rebecca Ciancanelli'
'William W. Ellis'
'Bruce C. Noll'
'M. Rakowski DuBois'
'Daniel L. DuBois'

_publ_contact_author_address
;
National Renewable Energy Laboratory
1617 Cole Boulevard
Golden, CO 80401-3393
USA
;
_publ_contact_author_email Dan_Dubois@nrel.gov
_publ_contact_author_name 'Daniel L. DuBois'
_publ_contact_author_phone '303 384 6171'
_publ_section_title
;
 [Ni(Et~2~PCH~2~NMeCH~2~PEt~2~)~2~]^2+^ as a Functional Model for
 Hydrogenases
;
_journal_name_full 'Inorganic Chemistry'
_journal_page_first 216
_journal_page_last 227
_journal_paper_doi 10.1021/ic020610v
_journal_volume 42
_journal_year 2003
_chemical_formula_sum 'C28 H66 B2 F8 N2 Ni P4'
_chemical_formula_weight 787.04
_chemical_name_systematic
; 
 ? 
;
_space_group_IT_number 15
_symmetry_cell_setting monoclinic
_symmetry_space_group_name_Hall '-C 2yc'
_symmetry_space_group_name_H-M 'C 1 2/c 1'
_atom_sites_solution_hydrogens geom
_atom_sites_solution_primary direct
_atom_sites_solution_secondary difmap
_audit_creation_method SHELXL-97
_cell_angle_alpha 90.00
_cell_angle_beta 99.8340(10)
_cell_angle_gamma 90.00
_cell_formula_units_Z 4
_cell_length_a 21.4158(12)
_cell_length_b 9.6615(5)
_cell_length_c 18.8663(10)
_cell_measurement_reflns_used 6408
_cell_measurement_temperature 135(2)
_cell_measurement_theta_max 31.057
_cell_measurement_theta_min 2.191
_cell_volume 3846.2(4)
_computing_cell_refinement 'Bruker SMART'
_computing_data_collection 'Bruker SMART'
_computing_data_reduction 'Bruker SAINT/SHELXTL'
_computing_molecular_graphics 'Bruker SHELXTL'
_computing_publication_material 'Bruker SHELXTL'
_computing_structure_refinement 'SHELXL-97 (Sheldrick, 1997)'
_computing_structure_solution 'SHELXS-97 (Sheldrick, 1990)'
_diffrn_ambient_temperature 135(2)
_diffrn_measured_fraction_theta_full 1.000
_diffrn_measured_fraction_theta_max 1.000
_diffrn_measurement_device_type 'Siemens SMART CCD area detector'
_diffrn_measurement_method '\w scans'
_diffrn_radiation_monochromator graphite
_diffrn_radiation_source 'sealed tube'
_diffrn_radiation_type MoK\a
_diffrn_radiation_wavelength 0.71073
_diffrn_reflns_av_R_equivalents 0.0494
_diffrn_reflns_av_sigmaI/netI 0.0649
_diffrn_reflns_limit_h_max 28
_diffrn_reflns_limit_h_min -28
_diffrn_reflns_limit_k_max 12
_diffrn_reflns_limit_k_min 0
_diffrn_reflns_limit_l_max 25
_diffrn_reflns_limit_l_min 0
_diffrn_reflns_number 18928
_diffrn_reflns_theta_full 28.28
_diffrn_reflns_theta_max 28.28
_diffrn_reflns_theta_min 1.93
_exptl_absorpt_coefficient_mu 0.732
_exptl_absorpt_correction_T_max 0.8674
_exptl_absorpt_correction_T_min 0.8325
_exptl_absorpt_correction_type multi-scan
_exptl_absorpt_process_details 'Blessing, Acta. Cryst.(1995), A51, 33-38'
_exptl_crystal_colour red
_exptl_crystal_density_diffrn 1.359
_exptl_crystal_density_method 'not measured'
_exptl_crystal_description block
_exptl_crystal_F_000 1672
_exptl_crystal_size_max 0.26
_exptl_crystal_size_mid 0.20
_exptl_crystal_size_min 0.20
_refine_diff_density_max 0.833
_refine_diff_density_min -0.686
_refine_diff_density_rms 0.078
_refine_ls_extinction_method none
_refine_ls_goodness_of_fit_ref 1.106
_refine_ls_hydrogen_treatment mixed
_refine_ls_matrix_type full
_refine_ls_number_parameters 302
_refine_ls_number_reflns 4771
_refine_ls_number_restraints 20
_refine_ls_restrained_S_all 1.129
_refine_ls_R_factor_all 0.0767
_refine_ls_R_factor_gt 0.0641
_refine_ls_shift/su_max 0.000
_refine_ls_shift/su_mean 0.000
_refine_ls_structure_factor_coef Fsqd
_refine_ls_weighting_details 'calc w=1/[\s^2^(Fo^2^)+(0.0001P)^2^+18.4275P] where P=(Fo^2^+2Fc^2^)/3'
_refine_ls_weighting_scheme calc
_refine_ls_wR_factor_gt 0.1473
_refine_ls_wR_factor_ref 0.1544
_reflns_number_gt 4000
_reflns_number_total 4771
_reflns_threshold_expression >2sigma(I)
_cod_data_source_file ic020610v_3.cif
_cod_data_source_block rfc001
_cod_database_code 4312870

loop_
_symmetry_equiv_pos_as_xyz
'x, y, z'
'-x, y, -z+1/2'
'x+1/2, y+1/2, z'
'-x+1/2, y+1/2, -z+1/2'
'-x, -y, -z'
'x, -y, z-1/2'
'-x+1/2, -y+1/2, -z'
'x+1/2, -y+1/2, z-1/2'

loop_
_atom_site_label
_atom_site_type_symbol
_atom_site_fract_x
_atom_site_fract_y
_atom_site_fract_z
_atom_site_U_iso_or_equiv
_atom_site_adp_type
_atom_site_occupancy
_atom_site_symmetry_multiplicity
_atom_site_calc_flag
_atom_site_refinement_flags
_atom_site_disorder_assembly
_atom_site_disorder_group
Ni1 Ni 0.5000 0.24534(6) 0.2500 0.02625(16) Uani 1 2 d S . .
P1 P 0.45858(4) 0.28641(10) 0.34868(5) 0.0327(2) Uani 1 1 d . . .
P2 P 0.40349(4) 0.19170(10) 0.19061(5) 0.0313(2) Uani 1 1 d . . .
C1 C 0.50033(18) 0.4268(4) 0.4031(2) 0.0453(10) Uani 1 1 d . A .
H1A H 0.4710 0.4706 0.4317 0.054 Uiso 1 1 calc R . .
H1B H 0.5363 0.3873 0.4370 0.054 Uiso 1 1 calc R . .
C2 C 0.5251(2) 0.5363(5) 0.3576(3) 0.0558(12) Uani 1 1 d . . .
H2A H 0.5569 0.4952 0.3322 0.067 Uiso 1 1 calc R A .
H2B H 0.5446 0.6114 0.3887 0.067 Uiso 1 1 calc R . .
H2C H 0.4900 0.5731 0.3226 0.067 Uiso 1 1 calc R . .
C3 C 0.44855(19) 0.1393(5) 0.4061(2) 0.0450(9) Uani 1 1 d . A .
H3A H 0.4097 0.0891 0.3844 0.054 Uiso 1 1 calc R . .
H3B H 0.4848 0.0756 0.4061 0.054 Uiso 1 1 calc R . .
C4 C 0.4438(2) 0.1724(7) 0.4841(2) 0.0694(15) Uani 1 1 d . . .
H4A H 0.4854 0.2015 0.5099 0.083 Uiso 1 1 calc R A .
H4B H 0.4299 0.0898 0.5072 0.083 Uiso 1 1 calc R . .
H4C H 0.4131 0.2472 0.4854 0.083 Uiso 1 1 calc R . .
N1 N 0.3316(6) 0.2556(10) 0.2938(7) 0.0336(19) Uani 0.668(9) 1 d P A 1
C5 C 0.3770(6) 0.3480(11) 0.3371(6) 0.0335(19) Uani 0.668(9) 1 d P A 1
H5A H 0.3648 0.3591 0.3851 0.040 Uiso 0.668(9) 1 calc PR A 1
H5B H 0.3746 0.4402 0.3139 0.040 Uiso 0.668(9) 1 calc PR A 1
C6 C 0.2679(3) 0.2615(8) 0.3130(4) 0.0411(15) Uani 0.668(9) 1 d P A 1
H6A H 0.2362 0.2317 0.2713 0.049 Uiso 0.668(9) 1 calc PR A 1
H6B H 0.2581 0.3581 0.3248 0.049 Uiso 0.668(9) 1 calc PR A 1
C7 C 0.2636(3) 0.1679(8) 0.3776(4) 0.0369(16) Uani 0.668(9) 1 d P A 1
H7A H 0.2754 0.0723 0.3664 0.044 Uiso 0.668(9) 1 calc PR A 1
H7B H 0.2943 0.2003 0.4196 0.044 Uiso 0.668(9) 1 calc PR A 1
C8 C 0.1977(3) 0.1667(6) 0.3971(3) 0.0396(15) Uani 0.668(9) 1 d P A 1
H8A H 0.1666 0.1397 0.3544 0.048 Uiso 0.668(9) 1 calc PR A 1
H8B H 0.1869 0.2611 0.4114 0.048 Uiso 0.668(9) 1 calc PR A 1
C9 C 0.1930(3) 0.0669(7) 0.4583(4) 0.0445(16) Uani 0.668(9) 1 d P A 1
H9A H 0.2030 -0.0270 0.4441 0.053 Uiso 0.668(9) 1 calc PR A 1
H9B H 0.1499 0.0690 0.4692 0.053 Uiso 0.668(9) 1 calc PR A 1
H9C H 0.2231 0.0945 0.5011 0.053 Uiso 0.668(9) 1 calc PR A 1
N1' N 0.3351(11) 0.2986(19) 0.2829(14) 0.032(4) Uani 0.332(9) 1 d P A 2
C5' C 0.3828(13) 0.386(2) 0.3227(13) 0.032(4) Uani 0.332(9) 1 d P A 2
H5'1 H 0.3682 0.4211 0.3664 0.039 Uiso 0.332(9) 1 calc PR A 2
H5'2 H 0.3903 0.4671 0.2929 0.039 Uiso 0.332(9) 1 calc PR A 2
C6' C 0.2695(5) 0.3427(16) 0.2937(6) 0.037(3) Uani 0.332(9) 1 d P A 2
H6'1 H 0.2672 0.4451 0.2945 0.044 Uiso 0.332(9) 1 calc PR A 2
H6'2 H 0.2377 0.3091 0.2530 0.044 Uiso 0.332(9) 1 calc PR A 2
C7' C 0.2543(6) 0.2858(14) 0.3632(7) 0.044(3) Uani 0.332(9) 1 d P A 2
H7'1 H 0.2168 0.3352 0.3747 0.053 Uiso 0.332(9) 1 calc PR A 2
H7'2 H 0.2903 0.3058 0.4022 0.053 Uiso 0.332(9) 1 calc PR A 2
C8' C 0.2410(10) 0.131(2) 0.3627(10) 0.058(5) Uani 0.332(9) 1 d P A 2
H8'1 H 0.2082 0.1089 0.3206 0.070 Uiso 0.332(9) 1 calc PR A 2
H8'2 H 0.2801 0.0806 0.3570 0.070 Uiso 0.332(9) 1 calc PR A 2
C9' C 0.2195(9) 0.081(2) 0.4285(9) 0.068(5) Uani 0.332(9) 1 d P A 2
H9'1 H 0.2529 0.0959 0.4701 0.082 Uiso 0.332(9) 1 calc PR A 2
H9'2 H 0.2099 -0.0184 0.4236 0.082 Uiso 0.332(9) 1 calc PR A 2
H9'3 H 0.1812 0.1313 0.4352 0.082 Uiso 0.332(9) 1 calc PR A 2
C10 C 0.33436(18) 0.2807(5) 0.2147(2) 0.0451(9) Uani 1 1 d . A .
H10A H 0.3374 0.3813 0.2057 0.054 Uiso 1 1 calc R B 1
H10B H 0.2952 0.2457 0.1845 0.054 Uiso 1 1 calc R B 1
C11 C 0.39186(17) 0.0123(4) 0.21538(19) 0.0353(8) Uani 1 1 d . A .
H11A H 0.4028 0.0036 0.2683 0.042 Uiso 1 1 calc R . .
H11B H 0.3464 -0.0113 0.2013 0.042 Uiso 1 1 calc R . .
C12 C 0.4312(2) -0.0919(4) 0.1809(2) 0.0469(10) Uani 1 1 d . . .
H12A H 0.4156 -0.0960 0.1290 0.056 Uiso 1 1 calc R A .
H12B H 0.4275 -0.1835 0.2021 0.056 Uiso 1 1 calc R . .
H12C H 0.4757 -0.0630 0.1895 0.056 Uiso 1 1 calc R . .
C13 C 0.38317(18) 0.1967(4) 0.09237(19) 0.0408(9) Uani 1 1 d . A .
H13A H 0.3791 0.2948 0.0771 0.049 Uiso 1 1 calc R . .
H13B H 0.4189 0.1565 0.0722 0.049 Uiso 1 1 calc R . .
C14 C 0.3224(2) 0.1209(5) 0.0593(2) 0.0535(11) Uani 1 1 d . . .
H14A H 0.3255 0.0234 0.0737 0.064 Uiso 1 1 calc R A .
H14B H 0.3166 0.1273 0.0067 0.064 Uiso 1 1 calc R . .
H14C H 0.2861 0.1634 0.0762 0.064 Uiso 1 1 calc R . .
B1 B 0.36860(14) -0.2612(3) 0.38036(15) 0.0551(13) Uani 1 1 d D . .
F1 F 0.4157(4) -0.1697(9) 0.4016(5) 0.173(9) Uani 0.407(10) 1 d PD C 1
F2 F 0.3130(3) -0.1975(11) 0.3780(4) 0.106(5) Uani 0.407(10) 1 d PD C 1
F3 F 0.3739(4) -0.3087(8) 0.3150(2) 0.059(3) Uani 0.407(10) 1 d PD C 1
F4 F 0.3740(5) -0.3655(6) 0.4275(3) 0.066(3) Uani 0.407(10) 1 d PD C 1
F1' F 0.3625(5) -0.1279(3) 0.3965(4) 0.205(8) Uani 0.593(10) 1 d PD C 2
F2' F 0.3106(2) -0.3193(10) 0.3656(3) 0.141(5) Uani 0.593(10) 1 d PD C 2
F3' F 0.3969(3) -0.2734(7) 0.3228(3) 0.108(4) Uani 0.593(10) 1 d PD C 2
F4' F 0.4022(3) -0.3277(7) 0.4364(2) 0.071(2) Uani 0.593(10) 1 d PD C 2

loop_
_atom_site_aniso_label
_atom_site_aniso_U_11
_atom_site_aniso_U_22
_atom_site_aniso_U_33
_atom_site_aniso_U_23
_atom_site_aniso_U_13
_atom_site_aniso_U_12
Ni1 0.0283(3) 0.0247(3) 0.0238(3) 0.000 -0.0014(2) 0.000
P1 0.0305(4) 0.0368(5) 0.0286(4) -0.0088(3) -0.0010(3) 0.0066(3)
P2 0.0300(4) 0.0333(5) 0.0287(4) -0.0004(3) -0.0005(3) -0.0043(3)
C1 0.040(2) 0.050(2) 0.041(2) -0.0205(18) -0.0091(16) 0.0120(17)
C2 0.058(3) 0.041(2) 0.062(3) -0.017(2) -0.009(2) 0.001(2)
C3 0.043(2) 0.064(3) 0.0291(17) 0.0011(17) 0.0087(15) 0.0024(19)
C4 0.066(3) 0.113(5) 0.032(2) -0.009(2) 0.018(2) -0.008(3)
N1 0.028(3) 0.036(5) 0.035(4) -0.005(4) 0.001(2) -0.006(4)
C5 0.033(3) 0.026(5) 0.039(5) 0.000(3) 0.000(3) 0.002(4)
C6 0.030(3) 0.049(4) 0.042(4) 0.001(3) 0.001(2) 0.003(3)
C7 0.024(3) 0.039(4) 0.047(4) -0.002(3) 0.005(3) 0.003(3)
C8 0.029(3) 0.041(3) 0.049(3) -0.003(3) 0.008(2) 0.003(2)
C9 0.032(3) 0.051(4) 0.049(4) 0.000(3) 0.003(3) 0.001(3)
N1' 0.021(5) 0.031(10) 0.044(9) -0.005(7) 0.008(5) 0.004(7)
C5' 0.036(9) 0.024(10) 0.033(9) 0.003(6) -0.003(6) 0.009(7)
C6' 0.028(5) 0.047(8) 0.037(6) 0.002(5) 0.011(4) 0.011(5)
C7' 0.042(6) 0.051(8) 0.036(6) -0.001(5) -0.002(5) 0.004(5)
C8' 0.060(13) 0.063(12) 0.049(10) 0.002(8) 0.003(8) -0.005(9)
C9' 0.056(10) 0.089(13) 0.057(10) 0.024(9) 0.004(8) -0.011(9)
C10 0.0347(18) 0.053(2) 0.044(2) -0.0071(18) -0.0050(15) 0.0039(17)
C11 0.0393(18) 0.0360(19) 0.0310(17) -0.0031(14) 0.0067(14) -0.0106(15)
C12 0.065(3) 0.036(2) 0.043(2) -0.0050(17) 0.0178(19) -0.0061(19)
C13 0.0362(18) 0.050(2) 0.0327(17) 0.0049(16) -0.0053(14) -0.0128(16)
C14 0.048(2) 0.072(3) 0.035(2) 0.0021(19) -0.0079(17) -0.022(2)
B1 0.059(3) 0.046(3) 0.062(3) 0.009(2) 0.018(3) 0.016(2)
F1 0.097(8) 0.074(8) 0.31(2) 0.013(11) -0.061(11) -0.032(6)
F2 0.113(8) 0.152(11) 0.045(4) -0.006(5) -0.006(4) 0.112(8)
F3 0.085(6) 0.053(5) 0.038(4) 0.004(3) 0.006(4) 0.014(4)
F4 0.107(8) 0.047(4) 0.048(5) 0.010(4) 0.027(5) 0.013(5)
F1' 0.39(2) 0.033(3) 0.252(14) 0.025(5) 0.227(15) 0.042(7)
F2' 0.035(3) 0.261(14) 0.121(6) 0.016(7) -0.005(3) 0.029(5)
F3' 0.127(7) 0.095(7) 0.129(7) 0.056(5) 0.101(6) 0.039(6)
F4' 0.061(4) 0.101(6) 0.043(3) -0.010(3) -0.014(3) 0.035(3)

loop_
_atom_type_symbol
_atom_type_description
_atom_type_scat_dispersion_real
_atom_type_scat_dispersion_imag
_atom_type_scat_source
C C 0.0033 0.0016 'International Tables Vol C Tables 4.2.6.8 and 6.1.1.4'
H H 0.0000 0.0000 'International Tables Vol C Tables 4.2.6.8 and 6.1.1.4'
B B 0.0013 0.0007 'International Tables Vol C Tables 4.2.6.8 and 6.1.1.4'
N N 0.0061 0.0033 'International Tables Vol C Tables 4.2.6.8 and 6.1.1.4'
F F 0.0171 0.0103 'International Tables Vol C Tables 4.2.6.8 and 6.1.1.4'
P P 0.1023 0.0942 'International Tables Vol C Tables 4.2.6.8 and 6.1.1.4'
Ni Ni 0.3393 1.1124 'International Tables Vol C Tables 4.2.6.8 and 6.1.1.4'

loop_
_geom_angle_atom_site_label_1
_geom_angle_atom_site_label_2
_geom_angle_atom_site_label_3
_geom_angle
_geom_angle_site_symmetry_1
_geom_angle_site_symmetry_3
_geom_angle_publ_flag
P1 Ni1 P1 159.50(6) 2_655 . ?
P1 Ni1 P2 95.07(3) 2_655 . ?
P1 Ni1 P2 89.66(3) . . ?
P1 Ni1 P2 89.66(3) 2_655 2_655 ?
P1 Ni1 P2 95.07(3) . 2_655 ?
P2 Ni1 P2 153.21(6) . 2_655 ?
C3 P1 C5 96.8(3) . . ?
C3 P1 C1 109.84(19) . . ?
C5 P1 C1 101.0(4) . . ?
C3 P1 C5' 111.8(6) . . ?
C5 P1 C5' 15.1(6) . . ?
C1 P1 C5' 94.7(8) . . ?
C3 P1 Ni1 117.50(14) . . ?
C5 P1 Ni1 117.9(4) . . ?
C1 P1 Ni1 111.85(15) . . ?
C5' P1 Ni1 108.8(7) . . ?
C11 P2 C13 105.40(17) . . ?
C11 P2 C10 103.35(19) . . ?
C13 P2 C10 100.11(19) . . ?
C11 P2 Ni1 104.29(12) . . ?
C13 P2 Ni1 122.71(12) . . ?
C10 P2 Ni1 118.88(13) . . ?
C2 C1 P1 112.6(3) . . ?
C4 C3 P1 116.4(4) . . ?
C5 N1 C6 113.2(11) . . ?
C5 N1 C10 108.5(7) . . ?
C6 N1 C10 115.3(8) . . ?
N1 C5 P1 113.5(9) . . ?
N1 C6 C7 110.9(6) . . ?
C8 C7 C6 112.5(6) . . ?
C7 C8 C9 111.9(5) . . ?
C10 N1' C5' 118.9(17) . . ?
C10 N1' C6' 108.5(17) . . ?
C5' N1' C6' 111(2) . . ?
N1' C5' P1 109.7(16) . . ?
C7' C6' N1' 110.9(12) . . ?
C6' C7' C8' 114.9(12) . . ?
C9' C8' C7' 113.7(16) . . ?
N1' C10 N1 17.1(9) . . ?
N1' C10 P2 115.8(10) . . ?
N1 C10 P2 109.6(5) . . ?
C12 C11 P2 114.1(3) . . ?
C14 C13 P2 116.0(3) . . ?
F1' B1 F2 56.1(4) . . ?
F1' B1 F4 125.2(5) . . ?
F2 B1 F4 110.19(19) . . ?
F1' B1 F3' 110.20(18) . . ?
F2 B1 F3' 122.7(5) . . ?
F4 B1 F3' 118.4(5) . . ?
F1' B1 F4' 110.11(19) . . ?
F2 B1 F4' 127.3(5) . . ?
F4 B1 F4' 30.4(4) . . ?
F3' B1 F4' 109.98(18) . . ?
F1' B1 F3 124.6(5) . . ?
F2 B1 F3 110.07(18) . . ?
F4 B1 F3 110.06(19) . . ?
F3' B1 F3 25.8(4) . . ?
F4' B1 F3 116.3(5) . . ?
F1' B1 F2' 109.09(18) . . ?
F2 B1 F2' 53.1(4) . . ?
F4 B1 F2' 78.2(4) . . ?
F3' B1 F2' 108.99(18) . . ?
F4' B1 F2' 108.43(18) . . ?
F3 B1 F2' 83.5(4) . . ?
F1' B1 F1 52.9(4) . . ?
F2 B1 F1 109.01(19) . . ?
F4 B1 F1 108.75(18) . . ?
F3' B1 F1 83.0(5) . . ?
F4' B1 F1 78.8(4) . . ?
F3 B1 F1 108.72(19) . . ?
F2' B1 F1 161.8(4) . . ?

loop_
_geom_bond_atom_site_label_1
_geom_bond_atom_site_label_2
_geom_bond_distance
_geom_bond_site_symmetry_2
_geom_bond_publ_flag
Ni1 P1 2.2304(9) 2_655 ?
Ni1 P1 2.2304(9) . ?
Ni1 P2 2.2371(8) . ?
Ni1 P2 2.2371(8) 2_655 ?
P1 C3 1.822(4) . ?
P1 C5 1.823(13) . ?
P1 C1 1.838(4) . ?
P1 C5' 1.88(3) . ?
P2 C11 1.823(4) . ?
P2 C13 1.831(4) . ?
P2 C10 1.835(4) . ?
C1 C2 1.513(7) . ?
C3 C4 1.526(5) . ?
N1 C5 1.462(17) . ?
N1 C6 1.472(14) . ?
N1 C10 1.523(12) . ?
C6 C7 1.534(11) . ?
C7 C8 1.518(8) . ?
C8 C9 1.520(9) . ?
N1' C10 1.30(3) . ?
N1' C5' 1.44(3) . ?
N1' C6' 1.51(3) . ?
C6' C7' 1.508(17) . ?
C7' C8' 1.52(2) . ?
C8' C9' 1.48(3) . ?
C11 C12 1.528(5) . ?
C13 C14 1.531(5) . ?
B1 F1' 1.3343(18) . ?
B1 F2 1.3346(18) . ?
B1 F4 1.3363(18) . ?
B1 F3' 1.3367(18) . ?
B1 F4' 1.3375(18) . ?
B1 F3 1.3383(18) . ?
B1 F2' 1.3486(18) . ?
B1 F1 1.3487(18) . ?
